data_7025189
loop_
_publ_author_name
'Zhang, Zuolun'
'Yao, Dandan'
'Zhao, Shanshan'
'Gao, Hongze'
'Fan, Yan'
'Su, Zhongmin'
'Zhang, Hongyu'
'Wang, Yue'

_publ_section_title
;
 Carbazolyl-contained phenol-pyridyl boron complexes: syntheses,
 structures, photoluminescent and electroluminescent properties
;
_journal_issue 21
_journal_name_full 'Dalton Transactions'
_journal_page_first 5123
_journal_paper_doi 10.1039/b925608c
_journal_volume 39
_journal_year 2010
_chemical_formula_sum 'C35 H23 B N2 O2'
_chemical_formula_weight 514.36
_chemical_name_systematic
;
?
;
_space_group_IT_number 14
_symmetry_cell_setting monoclinic
_symmetry_space_group_name_Hall '-P 2yn'
_symmetry_space_group_name_H-M 'P 1 21/n 1'
_atom_sites_solution_hydrogens geom
_atom_sites_solution_primary direct
_atom_sites_solution_secondary difmap
_audit_creation_method SHELXL-97
_cell_angle_alpha 90.00
_cell_angle_beta 111.60(3)
_cell_angle_gamma 90.00
_cell_formula_units_Z 4
_cell_length_a 11.376(2)
_cell_length_b 19.307(4)
_cell_length_c 12.927(3)
_cell_measurement_reflns_used 14865
_cell_measurement_temperature 293(2)
_cell_measurement_theta_max 27.47
_cell_measurement_theta_min 2.995
_cell_volume 2639.9(11)
_computing_cell_refinement PROCESS-AUTO
_computing_data_collection PROCESS-AUTO
_computing_data_reduction PROCESS-AUTO
_computing_molecular_graphics 'SHELXL-97 (Sheldrick, 1997)'
_computing_publication_material 'SHELXL-97 (Sheldrick, 1997)'
_computing_structure_refinement 'SHELXL-97 (Sheldrick, 1997)'
_computing_structure_solution 'SHELXS-97 (Sheldrick, 1990)'
_diffrn_ambient_temperature 293(2)
_diffrn_detector_area_resol_mean none
_diffrn_measured_fraction_theta_full 0.995
_diffrn_measured_fraction_theta_max 0.995
_diffrn_measurement_device_type 'Omega scan'
_diffrn_measurement_method 10.0
_diffrn_radiation_monochromator graphite
_diffrn_radiation_source 'fine-focus sealed tube'
_diffrn_radiation_type MoK\a
_diffrn_radiation_wavelength 0.71073
_diffrn_reflns_av_R_equivalents 0.0491
_diffrn_reflns_av_sigmaI/netI 0.0449
_diffrn_reflns_limit_h_max 11
_diffrn_reflns_limit_h_min -14
_diffrn_reflns_limit_k_max 25
_diffrn_reflns_limit_k_min -25
_diffrn_reflns_limit_l_max 16
_diffrn_reflns_limit_l_min -16
_diffrn_reflns_number 25300
_diffrn_reflns_theta_full 27.47
_diffrn_reflns_theta_max 27.47
_diffrn_reflns_theta_min 3.00
_diffrn_standards_decay_% none
_diffrn_standards_interval_count none
_diffrn_standards_interval_time none
_diffrn_standards_number none
_exptl_absorpt_coefficient_mu 0.080
_exptl_absorpt_correction_T_max 0.9819
_exptl_absorpt_correction_T_min 0.9632
_exptl_absorpt_correction_type multi-scan
_exptl_absorpt_process_details
;
Higash,T(1995) Progrom for Absorption Correcttion.
Rigaku Corporation,Tokyo,Japan.
;
_exptl_crystal_colour yellow
_exptl_crystal_density_diffrn 1.294
_exptl_crystal_density_meas ?
_exptl_crystal_density_method 'not measured'
_exptl_crystal_description block
_exptl_crystal_F_000 1072
_exptl_crystal_size_max 0.47
_exptl_crystal_size_mid 0.27
_exptl_crystal_size_min 0.23
_refine_diff_density_max 0.255
_refine_diff_density_min -0.289
_refine_diff_density_rms 0.079
_refine_ls_extinction_method none
_refine_ls_goodness_of_fit_ref 0.978
_refine_ls_hydrogen_treatment riding
_refine_ls_matrix_type full
_refine_ls_number_parameters 361
_refine_ls_number_reflns 6013
_refine_ls_number_restraints 0
_refine_ls_restrained_S_all 0.978
_refine_ls_R_factor_all 0.0961
_refine_ls_R_factor_gt 0.0531
_refine_ls_shift/su_max 0.000
_refine_ls_shift/su_mean 0.000
_refine_ls_structure_factor_coef Fsqd
_refine_ls_weighting_details 'calc w=1/[\s^2^(Fo^2^)+(0.0800P)^2^+0.0800P] where P=(Fo^2^+2Fc^2^)/3'
_refine_ls_weighting_scheme calc
_refine_ls_wR_factor_gt 0.1266
_refine_ls_wR_factor_ref 0.1473
_reflns_number_gt 3551
_reflns_number_total 6013
_reflns_threshold_expression >2sigma(I)
_cod_data_source_file b925608c.txt
_cod_data_source_block 1
_cod_depositor_comments
;
The following automatic conversions were performed:

'_symmetry_cell_setting' value 'Monoclinic' changed to 'monoclinic'
according to /home/saulius/struct/CIF-dictionaries/cif_core.dic
dictionary named 'cif_core.dic' version 2.4.2 from 2011-04-26.

Automatic conversion script
Id: cif_fix_values 1891 2012-01-12 08:04:46Z andrius 

The following automatic conversions were performed:

'_exptl_crystal_density_meas' value 'none' was changed to '?' - the
value is perceived as not measured.

Automatic conversion script
Id: cif_fix_values 3008 2015-01-20 13:52:24Z robertas 
;
_cod_original_cell_volume 2640.0(9)
_cod_original_sg_symbol_H-M P2(1)/n
_cod_database_code 7025189

loop_
_symmetry_equiv_pos_as_xyz
'x, y, z'
'-x+1/2, y+1/2, -z+1/2'
'-x, -y, -z'
'x-1/2, -y-1/2, z-1/2'

loop_
_atom_site_label
_atom_site_type_symbol
_atom_site_fract_x
_atom_site_fract_y
_atom_site_fract_z
_atom_site_U_iso_or_equiv
_atom_site_adp_type
_atom_site_occupancy
_atom_site_symmetry_multiplicity
_atom_site_calc_flag
_atom_site_refinement_flags
O2 O 0.66562(10) 0.16602(5) 0.58145(8) 0.0449(3) Uani 1 1 d .
O1 O 0.66608(10) 0.04655(5) 0.58630(9) 0.0446(3) Uani 1 1 d .
N1 N 0.87222(12) 0.10692(7) 0.63871(10) 0.0421(3) Uani 1 1 d .
N2 N 0.76152(15) 0.11328(7) 1.10761(10) 0.0485(4) Uani 1 1 d .
C7 C 0.92951(16) 0.04599(9) 0.63378(13) 0.0476(4) Uani 1 1 d .
C11 C 0.93004(17) 0.16937(9) 0.64116(13) 0.0495(4) Uani 1 1 d .
C18 C 0.74961(15) 0.10969(7) 0.77516(12) 0.0399(4) Uani 1 1 d .
C1 C 0.72671(16) -0.01494(8) 0.59967(12) 0.0442(4) Uani 1 1 d .
C17 C 0.72518(17) 0.22792(8) 0.60044(13) 0.0470(4) Uani 1 1 d .
C2 C 0.65579(19) -0.07524(9) 0.58164(15) 0.0577(5) Uani 1 1 d .
H2 H 0.5682 -0.0731 0.5585 0.069 Uiso 1 1 calc R
C12 C 0.85680(18) 0.23214(9) 0.63804(14) 0.0513(4) Uani 1 1 d .
C6 C 0.85782(17) -0.01761(8) 0.62783(13) 0.0475(4) Uani 1 1 d .
B1 B 0.73416(17) 0.10704(9) 0.64571(14) 0.0390(4) Uani 1 1 d .
C21 C 0.76012(16) 0.11221(8) 0.99640(12) 0.0433(4) Uani 1 1 d .
C16 C 0.6529(2) 0.28799(10) 0.57719(17) 0.0662(5) Uani 1 1 d .
H16 H 0.5652 0.2851 0.5484 0.079 Uiso 1 1 calc R
C35 C 0.79356(16) 0.17059(9) 1.17755(13) 0.0461(4) Uani 1 1 d .
C24 C 0.70186(17) 0.06498(9) 1.15192(13) 0.0505(4) Uani 1 1 d .
C22 C 0.69118(18) 0.16077(8) 0.92122(14) 0.0518(4) Uani 1 1 d .
H22 H 0.6471 0.1947 0.9430 0.062 Uiso 1 1 calc R
C5 C 0.9157(2) -0.08270(10) 0.64504(17) 0.0652(5) Uani 1 1 d .
H5 H 1.0030 -0.0856 0.6661 0.078 Uiso 1 1 calc R
C13 C 0.9119(2) 0.29800(11) 0.65840(17) 0.0706(6) Uani 1 1 d .
H13 H 0.9995 0.3017 0.6862 0.085 Uiso 1 1 calc R
C8 C 1.05153(18) 0.04734(11) 0.63176(16) 0.0641(5) Uani 1 1 d .
H8 H 1.0925 0.0062 0.6284 0.077 Uiso 1 1 calc R
C3 C 0.7164(3) -0.13845(10) 0.59827(18) 0.0727(6) Uani 1 1 d .
H3 H 0.6694 -0.1791 0.5871 0.087 Uiso 1 1 calc R
C10 C 1.05066(19) 0.17041(11) 0.63868(17) 0.0663(5) Uani 1 1 d .
H10 H 1.0911 0.2124 0.6397 0.080 Uiso 1 1 calc R
C15 C 0.7110(3) 0.35162(11) 0.5967(2) 0.0815(7) Uani 1 1 d .
H15 H 0.6620 0.3916 0.5814 0.098 Uiso 1 1 calc R
C29 C 0.69972(18) 0.09058(10) 1.25281(14) 0.0537(5) Uani 1 1 d .
C23 C 0.68708(17) 0.15943(8) 0.81285(14) 0.0498(4) Uani 1 1 d .
H23 H 0.6406 0.1932 0.7634 0.060 Uiso 1 1 calc R
C9 C 1.1102(2) 0.10942(12) 0.63471(19) 0.0735(6) Uani 1 1 d .
H9 H 1.1916 0.1103 0.6340 0.088 Uiso 1 1 calc R
C34 C 0.85055(17) 0.23220(9) 1.16627(15) 0.0562(5) Uani 1 1 d .
H34 H 0.8728 0.2405 1.1050 0.067 Uiso 1 1 calc R
C30 C 0.75906(17) 0.15758(10) 1.26951(13) 0.0531(5) Uani 1 1 d .
C14 C 0.8408(3) 0.35701(12) 0.6387(2) 0.0845(7) Uani 1 1 d .
H14 H 0.8795 0.4002 0.6534 0.101 Uiso 1 1 calc R
C4 C 0.8471(2) -0.14177(11) 0.63161(19) 0.0766(6) Uani 1 1 d .
H4 H 0.8876 -0.1845 0.6448 0.092 Uiso 1 1 calc R
C19 C 0.8193(2) 0.06205(9) 0.85450(14) 0.0649(6) Uani 1 1 d .
H19 H 0.8637 0.0279 0.8334 0.078 Uiso 1 1 calc R
C31 C 0.7828(2) 0.20803(13) 1.35176(16) 0.0752(6) Uani 1 1 d .
H31 H 0.7606 0.2003 1.4132 0.090 Uiso 1 1 calc R
C20 C 0.8259(2) 0.06301(10) 0.96335(15) 0.0663(6) Uani 1 1 d .
H20 H 0.8747 0.0304 1.0140 0.080 Uiso 1 1 calc R
C28 C 0.6416(2) 0.05158(13) 1.31186(17) 0.0746(6) Uani 1 1 d .
H28 H 0.6413 0.0674 1.3797 0.089 Uiso 1 1 calc R
C25 C 0.6464(2) 0.00279(10) 1.10866(16) 0.0670(5) Uani 1 1 d .
H25 H 0.6487 -0.0143 1.0421 0.080 Uiso 1 1 calc R
C32 C 0.8387(2) 0.26871(14) 1.34158(18) 0.0831(7) Uani 1 1 d .
H32 H 0.8543 0.3025 1.3963 0.100 Uiso 1 1 calc R
C33 C 0.87282(19) 0.28071(11) 1.25009(18) 0.0713(6) Uani 1 1 d .
H33 H 0.9115 0.3224 1.2452 0.086 Uiso 1 1 calc R
C26 C 0.5870(2) -0.03338(11) 1.1684(2) 0.0840(7) Uani 1 1 d .
H26 H 0.5468 -0.0749 1.1399 0.101 Uiso 1 1 calc R
C27 C 0.5857(3) -0.00965(14) 1.2693(2) 0.0894(8) Uani 1 1 d .
H27 H 0.5465 -0.0357 1.3079 0.107 Uiso 1 1 calc R

loop_
_atom_site_aniso_label
_atom_site_aniso_U_11
_atom_site_aniso_U_22
_atom_site_aniso_U_33
_atom_site_aniso_U_23
_atom_site_aniso_U_13
_atom_site_aniso_U_12
O2 0.0479(7) 0.0496(6) 0.0381(6) 0.0064(5) 0.0170(5) 0.0024(5)
O1 0.0417(6) 0.0486(6) 0.0430(6) -0.0045(5) 0.0148(5) 0.0014(5)
N1 0.0421(8) 0.0563(8) 0.0290(6) -0.0024(6) 0.0143(6) 0.0005(6)
N2 0.0685(10) 0.0505(8) 0.0330(7) -0.0008(6) 0.0262(7) 0.0019(7)
C7 0.0430(10) 0.0657(11) 0.0335(8) -0.0031(8) 0.0133(7) 0.0061(8)
C11 0.0483(10) 0.0633(11) 0.0354(8) -0.0019(8) 0.0136(7) -0.0095(8)
C18 0.0476(9) 0.0407(8) 0.0355(8) -0.0010(7) 0.0201(7) 0.0013(7)
C1 0.0536(10) 0.0489(9) 0.0315(8) -0.0033(7) 0.0172(7) 0.0039(8)
C17 0.0629(11) 0.0480(9) 0.0352(8) 0.0023(7) 0.0241(8) -0.0008(8)
C2 0.0644(12) 0.0541(11) 0.0582(11) -0.0049(9) 0.0267(10) -0.0031(9)
C12 0.0612(11) 0.0570(10) 0.0376(9) -0.0017(8) 0.0204(8) -0.0084(9)
C6 0.0543(10) 0.0545(10) 0.0368(8) -0.0010(7) 0.0204(8) 0.0097(8)
B1 0.0407(10) 0.0454(9) 0.0331(9) -0.0005(8) 0.0163(7) 0.0013(8)
C21 0.0590(10) 0.0427(8) 0.0331(8) 0.0003(7) 0.0228(7) 0.0034(7)
C16 0.0824(15) 0.0572(11) 0.0715(13) 0.0096(10) 0.0429(12) 0.0071(10)
C35 0.0472(10) 0.0559(10) 0.0354(8) -0.0040(7) 0.0154(7) 0.0113(8)
C24 0.0618(11) 0.0531(10) 0.0381(9) 0.0140(8) 0.0202(8) 0.0134(8)
C22 0.0685(12) 0.0516(10) 0.0457(9) 0.0045(8) 0.0332(9) 0.0178(8)
C5 0.0685(13) 0.0649(12) 0.0647(13) 0.0019(10) 0.0275(10) 0.0172(10)
C13 0.0817(15) 0.0670(13) 0.0634(13) -0.0072(10) 0.0270(11) -0.0222(11)
C8 0.0481(11) 0.0871(14) 0.0585(12) -0.0046(10) 0.0212(9) 0.0101(10)
C3 0.0998(18) 0.0507(11) 0.0750(14) -0.0059(10) 0.0408(13) -0.0049(11)
C10 0.0492(12) 0.0829(14) 0.0669(13) -0.0022(11) 0.0214(10) -0.0135(10)
C15 0.115(2) 0.0505(12) 0.0922(17) 0.0079(11) 0.0533(16) 0.0052(13)
C29 0.0604(11) 0.0673(11) 0.0368(9) 0.0147(8) 0.0218(8) 0.0219(9)
C23 0.0608(11) 0.0538(10) 0.0414(9) 0.0103(7) 0.0267(8) 0.0175(8)
C9 0.0431(11) 0.1011(17) 0.0794(15) -0.0054(12) 0.0262(10) -0.0071(11)
C34 0.0483(10) 0.0657(11) 0.0556(11) -0.0104(9) 0.0202(9) 0.0034(9)
C30 0.0531(11) 0.0737(12) 0.0322(8) 0.0009(8) 0.0153(8) 0.0215(9)
C14 0.120(2) 0.0549(12) 0.0855(16) -0.0089(11) 0.0464(16) -0.0189(14)
C4 0.0958(18) 0.0567(12) 0.0839(15) 0.0045(11) 0.0406(14) 0.0206(12)
C19 0.0962(16) 0.0634(11) 0.0415(10) 0.0063(9) 0.0329(10) 0.0376(11)
C31 0.0843(16) 0.1019(17) 0.0365(10) -0.0137(11) 0.0188(10) 0.0245(14)
C20 0.0996(16) 0.0637(11) 0.0400(9) 0.0118(9) 0.0309(10) 0.0380(11)
C28 0.0846(16) 0.0975(16) 0.0539(12) 0.0329(12) 0.0399(11) 0.0286(13)
C25 0.0938(16) 0.0514(10) 0.0547(11) 0.0136(9) 0.0262(11) 0.0038(10)
C32 0.0823(16) 0.0972(18) 0.0568(13) -0.0357(13) 0.0103(11) 0.0154(13)
C33 0.0556(12) 0.0711(13) 0.0751(14) -0.0263(11) 0.0097(10) 0.0007(10)
C26 0.0995(19) 0.0645(13) 0.0861(17) 0.0335(12) 0.0318(14) 0.0002(12)
C27 0.0992(19) 0.0904(17) 0.0922(18) 0.0497(15) 0.0514(15) 0.0163(15)

loop_
_atom_type_symbol
_atom_type_description
_atom_type_scat_dispersion_real
_atom_type_scat_dispersion_imag
_atom_type_scat_source
C C 0.0033 0.0016 'International Tables Vol C Tables 4.2.6.8 and 6.1.1.4'
H H 0.0000 0.0000 'International Tables Vol C Tables 4.2.6.8 and 6.1.1.4'
B B 0.0013 0.0007 'International Tables Vol C Tables 4.2.6.8 and 6.1.1.4'
N N 0.0061 0.0033 'International Tables Vol C Tables 4.2.6.8 and 6.1.1.4'
O O 0.0106 0.0060 'International Tables Vol C Tables 4.2.6.8 and 6.1.1.4'

loop_
_geom_angle_atom_site_label_1
_geom_angle_atom_site_label_2
_geom_angle_atom_site_label_3
_geom_angle
C17 O2 B1 117.46(13)
C1 O1 B1 119.36(13)
C7 N1 C11 121.98(15)
C7 N1 B1 120.01(13)
C11 N1 B1 117.99(13)
C35 N2 C24 108.41(13)
C35 N2 C21 124.61(13)
C24 N2 C21 125.13(14)
N1 C7 C8 118.80(17)
N1 C7 C6 117.56(15)
C8 C7 C6 123.63(16)
N1 C11 C10 118.97(17)
N1 C11 C12 117.73(16)
C10 C11 C12 123.15(17)
C23 C18 C19 115.27(14)
C23 C18 B1 120.74(14)
C19 C18 B1 123.92(13)
O1 C1 C2 118.56(16)
O1 C1 C6 120.67(15)
C2 C1 C6 120.74(16)
O2 C17 C16 118.82(17)
O2 C17 C12 121.11(15)
C16 C17 C12 120.01(17)
C3 C2 C1 119.4(2)
C17 C12 C13 117.85(18)
C17 C12 C11 119.23(15)
C13 C12 C11 122.45(18)
C5 C6 C1 117.96(17)
C5 C6 C7 121.75(17)
C1 C6 C7 120.24(14)
O1 B1 O2 104.93(13)
O1 B1 N1 108.10(12)
O2 B1 N1 107.36(12)
O1 B1 C18 113.93(13)
O2 B1 C18 113.40(12)
N1 B1 C18 108.80(13)
C22 C21 C20 119.24(15)
C22 C21 N2 119.61(14)
C20 C21 N2 121.15(15)
C15 C16 C17 120.0(2)
C34 C35 N2 129.39(15)
C34 C35 C30 121.94(16)
N2 C35 C30 108.67(15)
C25 C24 N2 129.51(16)
C25 C24 C29 121.54(17)
N2 C24 C29 108.90(15)
C21 C22 C23 120.14(15)
C4 C5 C6 121.3(2)
C14 C13 C12 122.0(2)
C9 C8 C7 119.62(19)
C2 C3 C4 120.4(2)
C9 C10 C11 119.79(19)
C16 C15 C14 120.9(2)
C28 C29 C24 119.39(19)
C28 C29 C30 133.80(18)
C24 C29 C30 106.76(15)
C22 C23 C18 122.56(15)
C8 C9 C10 120.8(2)
C33 C34 C35 117.12(19)
C31 C30 C35 119.0(2)
C31 C30 C29 133.76(19)
C35 C30 C29 107.20(15)
C13 C14 C15 119.1(2)
C5 C4 C3 120.1(2)
C20 C19 C18 123.05(15)
C32 C31 C30 119.6(2)
C21 C20 C19 119.72(16)
C27 C28 C29 119.5(2)
C24 C25 C26 117.2(2)
C31 C32 C33 120.72(19)
C34 C33 C32 121.6(2)
C25 C26 C27 122.2(2)
C28 C27 C26 120.1(2)

loop_
_geom_bond_atom_site_label_1
_geom_bond_atom_site_label_2
_geom_bond_distance
O2 C17 1.3510(19)
O2 B1 1.455(2)
O1 C1 1.3518(18)
O1 B1 1.454(2)
N1 C7 1.358(2)
N1 C11 1.368(2)
N1 B1 1.606(2)
N2 C35 1.390(2)
N2 C24 1.395(2)
N2 C21 1.4320(18)
C7 C8 1.398(2)
C7 C6 1.460(2)
C11 C10 1.385(3)
C11 C12 1.463(3)
C18 C23 1.386(2)
C18 C19 1.388(2)
C18 B1 1.618(2)
C1 C2 1.386(2)
C1 C6 1.400(2)
C17 C16 1.389(2)
C17 C12 1.396(3)
C2 C3 1.379(3)
C12 C13 1.399(3)
C6 C5 1.398(2)
C21 C22 1.370(2)
C21 C20 1.371(2)
C16 C15 1.374(3)
C35 C34 1.388(3)
C35 C30 1.405(2)
C24 C25 1.376(3)
C24 C29 1.403(2)
C22 C23 1.385(2)
C5 C4 1.357(3)
C13 C14 1.366(3)
C8 C9 1.365(3)
C3 C4 1.389(3)
C10 C9 1.369(3)
C15 C14 1.377(4)
C29 C28 1.399(3)
C29 C30 1.438(3)
C34 C33 1.383(3)
C30 C31 1.393(3)
C19 C20 1.382(2)
C31 C32 1.363(3)
C28 C27 1.359(3)
C25 C26 1.388(3)
C32 C33 1.393(3)
C26 C27 1.388(3)

loop_
_geom_hbond_atom_site_label_D
_geom_hbond_atom_site_label_H
_geom_hbond_atom_site_label_A
_geom_hbond_distance_DH
_geom_hbond_distance_HA
_geom_hbond_distance_DA
_geom_hbond_angle_DHA
_geom_hbond_site_symmetry_A
C2 H2 O1 0.93 2.68 3.546(3) 154.7 3_656
C28 H28 O1 0.93 2.61 3.456(2) 151.3 1_556
